data_2225766
loop_
_publ_author_name
'Pervez, Humayun'
'Iqbal, Mohammad S.'
'Saira, Naveeda'
'Yaqub, Muhammad'
'Tahir, M. Nawaz'

_publ_section_title
;
 4-(5-Chloro-2-methylphenyl)-1-[2-oxo-5-(trifluoromethoxy)indolin-3-ylidene]thiosemicarbazide
;
_journal_coeditor_code BQ2207
_journal_issue 5
_journal_name_full 'Acta Crystallographica Section E'
_journal_page_first o1169
_journal_page_last o1170
_journal_paper_doi 10.1107/S1600536810014650
_journal_volume 66
_journal_year 2010
_chemical_formula_iupac 'C17 H12 Cl F3 N4 O2 S'
_chemical_formula_moiety 'C17 H12 Cl F3 N4 O2 S'
_chemical_formula_sum 'C17 H12 Cl F3 N4 O2 S'
_chemical_formula_weight 428.82
_chemical_name_systematic
;
4-(5-Chloro-2-methylphenyl)-1-[2-oxo-5-(trifluoromethoxy)indolin-3-
ylidene]thiosemicarbazide
;
_space_group_IT_number 2
_symmetry_cell_setting triclinic
_symmetry_space_group_name_Hall '-P 1'
_symmetry_space_group_name_H-M 'P -1'
_atom_sites_solution_hydrogens geom
_atom_sites_solution_primary direct
_atom_sites_solution_secondary difmap
_audit_creation_method SHELXL-97
_cell_angle_alpha 102.855(3)
_cell_angle_beta 94.766(3)
_cell_angle_gamma 107.814(2)
_cell_formula_units_Z 4
_cell_length_a 10.5808(5)
_cell_length_b 11.0262(5)
_cell_length_c 17.1743(7)
_cell_measurement_reflns_used 6822
_cell_measurement_temperature 296(2)
_cell_measurement_theta_max 25.50
_cell_measurement_theta_min 2.05
_cell_volume 1834.96(15)
_computing_cell_refinement 'SAINT (Bruker, 2007)'
_computing_data_collection 'APEX2 (Bruker, 2007)'
_computing_data_reduction 'SAINT (Bruker, 2007)'
_computing_molecular_graphics 'ORTEP-3 for Windows (Farrugia, 1997) and PLATON (Spek, 2009)'
_computing_publication_material
;
WinGX (Farrugia, 1999) and PLATON (Spek, 2009)
;
_computing_structure_refinement 'SHELXL97 (Sheldrick, 2008)'
_computing_structure_solution 'SHELXS97 (Sheldrick, 2008)'
_diffrn_ambient_temperature 296(2)
_diffrn_detector_area_resol_mean 7.80
_diffrn_measured_fraction_theta_full 0.999
_diffrn_measured_fraction_theta_max 0.999
_diffrn_measurement_device_type 'Bruker Kappa APEXII CCD'
_diffrn_measurement_method \w
_diffrn_radiation_monochromator graphite
_diffrn_radiation_source 'fine-focus sealed tube'
_diffrn_radiation_type MoK\a
_diffrn_radiation_wavelength 0.71073
_diffrn_reflns_av_R_equivalents 0.0491
_diffrn_reflns_av_sigmaI/netI 0.0497
_diffrn_reflns_limit_h_max 12
_diffrn_reflns_limit_h_min -12
_diffrn_reflns_limit_k_max 13
_diffrn_reflns_limit_k_min -13
_diffrn_reflns_limit_l_max 20
_diffrn_reflns_limit_l_min -20
_diffrn_reflns_number 33611
_diffrn_reflns_theta_full 25.50
_diffrn_reflns_theta_max 25.50
_diffrn_reflns_theta_min 2.05
_diffrn_standards_number 0
_exptl_absorpt_coefficient_mu 0.373
_exptl_absorpt_correction_T_max 0.945
_exptl_absorpt_correction_T_min 0.924
_exptl_absorpt_correction_type multi-scan
_exptl_absorpt_process_details '(SADABS; Bruker, 2005)'
_exptl_crystal_colour red
_exptl_crystal_density_diffrn 1.552
_exptl_crystal_density_method 'not measured'
_exptl_crystal_description prism
_exptl_crystal_F_000 872
_exptl_crystal_size_max 0.24
_exptl_crystal_size_mid 0.18
_exptl_crystal_size_min 0.16
_refine_diff_density_max 0.353
_refine_diff_density_min -0.357
_refine_ls_goodness_of_fit_ref 1.018
_refine_ls_hydrogen_treatment constr
_refine_ls_matrix_type full
_refine_ls_number_parameters 507
_refine_ls_number_reflns 6822
_refine_ls_number_restraints 0
_refine_ls_restrained_S_all 1.018
_refine_ls_R_factor_all 0.1056
_refine_ls_R_factor_gt 0.0511
_refine_ls_shift/su_max 0.000
_refine_ls_shift/su_mean 0.000
_refine_ls_structure_factor_coef Fsqd
_refine_ls_weighting_details 'calc w=1/[\s^2^(Fo^2^)+(0.0588P)^2^+0.8346P] where P=(Fo^2^+2Fc^2^)/3'
_refine_ls_weighting_scheme calc
_refine_ls_wR_factor_gt 0.1190
_refine_ls_wR_factor_ref 0.1453
_reflns_number_gt 3927
_reflns_number_total 6822
_reflns_threshold_expression I>2\s(I)
_cod_data_source_file bq2207.cif
_cod_data_source_block I
_cod_database_code 2225766
_cod_database_fobs_code 2225766

loop_
_symmetry_equiv_pos_site_id
_symmetry_equiv_pos_as_xyz
1 x,y,z
2 -x,-y,-z

loop_
_atom_site_aniso_label
_atom_site_aniso_U_11
_atom_site_aniso_U_22
_atom_site_aniso_U_33
_atom_site_aniso_U_12
_atom_site_aniso_U_13
_atom_site_aniso_U_23
Cl1 0.0695(8) 0.2284(17) 0.0752(8) 0.0309(9) 0.0249(6) 0.0215(9)
S1 0.0366(5) 0.0842(7) 0.0749(7) 0.0045(4) 0.0044(4) 0.0380(5)
F1 0.236(4) 0.099(2) 0.140(3) -0.011(3) -0.058(3) 0.019(2)
F2 0.142(3) 0.175(3) 0.095(2) 0.045(2) -0.042(2) 0.035(2)
F3 0.154(3) 0.267(5) 0.086(2) 0.105(3) 0.011(2) 0.010(2)
O1 0.0414(13) 0.0727(16) 0.0665(16) 0.0138(12) 0.0039(12) 0.0189(12)
O2 0.0667(18) 0.093(2) 0.082(2) 0.0219(15) -0.0078(16) 0.0253(17)
N1 0.0394(15) 0.0537(16) 0.0560(18) 0.0107(12) 0.0131(13) 0.0189(13)
N2 0.0359(15) 0.0474(15) 0.0676(18) 0.0107(12) 0.0108(13) 0.0187(14)
N3 0.0374(15) 0.0556(16) 0.0633(18) 0.0077(12) 0.0101(13) 0.0254(14)
N4 0.0346(14) 0.0734(19) 0.0626(19) 0.0031(13) 0.0038(14) 0.0303(15)
C1 0.044(2) 0.0438(18) 0.061(2) 0.0150(15) 0.0143(17) 0.0126(16)
C2 0.0379(18) 0.0396(17) 0.064(2) 0.0102(14) 0.0147(16) 0.0149(15)
C3 0.0398(18) 0.0387(17) 0.056(2) 0.0107(14) 0.0100(16) 0.0113(15)
C4 0.052(2) 0.051(2) 0.064(2) 0.0149(16) 0.0162(18) 0.0184(17)
C5 0.045(2) 0.062(2) 0.071(3) 0.0138(17) -0.0010(18) 0.0194(19)
C6 0.0373(19) 0.069(2) 0.084(3) 0.0099(17) 0.0101(19) 0.024(2)
C7 0.0380(19) 0.064(2) 0.074(3) 0.0087(16) 0.0152(18) 0.0275(19)
C8 0.0402(18) 0.0387(17) 0.058(2) 0.0120(14) 0.0141(16) 0.0119(15)
C9 0.0404(18) 0.0454(18) 0.065(2) 0.0081(15) 0.0110(16) 0.0216(16)
C10 0.050(2) 0.057(2) 0.047(2) 0.0020(16) -0.0002(16) 0.0159(17)
C11 0.078(3) 0.057(2) 0.047(2) 0.0118(19) -0.0008(19) 0.0103(17)
C12 0.118(4) 0.088(3) 0.058(3) 0.030(3) 0.011(3) 0.029(2)
C13 0.108(4) 0.097(3) 0.053(3) -0.003(3) 0.015(3) 0.026(2)
C14 0.058(2) 0.099(3) 0.056(3) -0.002(2) 0.009(2) 0.009(2)
C15 0.050(2) 0.084(3) 0.058(2) 0.0109(19) 0.0067(18) 0.020(2)
C16 0.098(3) 0.104(3) 0.066(3) 0.055(3) -0.001(2) 0.018(2)
C17 0.087(4) 0.135(5) 0.085(4) 0.023(4) -0.011(3) 0.033(4)
Cl2 0.0671(6) 0.0745(7) 0.0856(7) 0.0259(5) -0.0283(5) -0.0016(5)
S2 0.0708(7) 0.0896(7) 0.0513(6) -0.0154(5) -0.0063(5) 0.0270(5)
F4 0.186(3) 0.154(3) 0.144(3) 0.096(3) 0.083(2) 0.077(2)
F5 0.138(3) 0.127(2) 0.110(2) 0.001(2) 0.033(2) 0.029(2)
F6 0.164(3) 0.208(3) 0.106(2) 0.065(3) 0.065(2) 0.101(2)
O3 0.0511(13) 0.0498(13) 0.0574(15) 0.0047(10) 0.0092(11) 0.0128(11)
O4 0.094(2) 0.195(4) 0.086(2) 0.048(3) 0.019(2) 0.079(2)
N5 0.0376(15) 0.0573(17) 0.0593(19) 0.0010(13) -0.0052(14) 0.0053(14)
N6 0.0423(15) 0.0445(15) 0.0426(16) 0.0062(12) 0.0007(12) 0.0082(12)
N7 0.0407(15) 0.0456(15) 0.0450(16) -0.0020(12) 0.0001(12) 0.0108(12)
N8 0.0378(15) 0.0667(18) 0.0464(16) 0.0001(13) -0.0026(12) 0.0205(14)
C18 0.0428(19) 0.0360(17) 0.054(2) 0.0095(14) 0.0022(16) 0.0027(15)
C19 0.0413(18) 0.0376(16) 0.0441(19) 0.0080(14) 0.0017(14) 0.0072(14)
C20 0.0481(19) 0.0413(18) 0.048(2) 0.0113(15) 0.0013(16) 0.0076(14)
C21 0.055(2) 0.071(2) 0.053(2) 0.0143(18) -0.0011(18) 0.0215(18)
C22 0.077(3) 0.090(3) 0.056(2) 0.030(2) 0.011(2) 0.030(2)
C23 0.093(3) 0.091(3) 0.047(2) 0.036(3) -0.007(2) 0.019(2)
C24 0.066(2) 0.069(2) 0.058(2) 0.019(2) -0.015(2) 0.0007(19)
C25 0.051(2) 0.0454(19) 0.050(2) 0.0111(16) -0.0055(17) -0.0003(16)
C26 0.0430(18) 0.0397(17) 0.0457(19) 0.0050(14) -0.0019(15) 0.0088(14)
C27 0.0359(17) 0.0374(17) 0.061(2) 0.0091(14) -0.0010(16) 0.0095(15)
C28 0.0397(18) 0.0409(17) 0.063(2) 0.0167(14) 0.0095(16) 0.0111(15)
C29 0.041(2) 0.049(2) 0.092(3) 0.0141(16) 0.015(2) 0.0147(19)
C30 0.0362(19) 0.051(2) 0.097(3) 0.0117(16) 0.003(2) 0.003(2)
C31 0.046(2) 0.0453(19) 0.075(3) 0.0206(17) -0.0128(18) -0.0033(17)
C32 0.047(2) 0.0478(19) 0.060(2) 0.0107(16) -0.0034(17) 0.0084(16)
C33 0.052(2) 0.072(2) 0.075(3) 0.0215(18) 0.0204(19) 0.032(2)
C34 0.146(5) 0.105(4) 0.064(3) 0.029(4) 0.026(4) 0.044(3)

loop_
_atom_site_type_symbol
_atom_site_label
_atom_site_fract_x
_atom_site_fract_y
_atom_site_fract_z
_atom_site_U_iso_or_equiv
_atom_site_thermal_displace_type
_atom_site_calc_flag
_atom_site_refinement_flags
_atom_site_occupancy
Cl Cl1 0.90141(12) 1.08034(18) 0.04378(8) 0.1311(7) Uani . . 1.000
S S1 0.73013(8) 1.08876(10) 0.33045(6) 0.0663(4) Uani . . 1.000
F F1 -0.2587(4) 0.5431(3) 0.0906(2) 0.1816(18) Uani . . 1.000
F F2 -0.2738(3) 0.6739(3) 0.02089(18) 0.1430(16) Uani . . 1.000
F F3 -0.0876(4) 0.6495(4) 0.05415(19) 0.167(2) Uani . . 1.000
O O1 0.3721(2) 0.8851(2) 0.46034(14) 0.0616(9) Uani . . 1.000
O O2 -0.1786(3) 0.7545(3) 0.14412(19) 0.0825(11) Uani . . 1.000
N N1 0.1403(2) 0.7922(2) 0.42522(16) 0.0498(9) Uani . . 1.000
N N2 0.3438(3) 0.9308(2) 0.29315(17) 0.0503(9) Uani . . 1.000
N N3 0.4732(2) 0.9813(2) 0.32968(17) 0.0522(9) Uani . . 1.000
N N4 0.5207(3) 1.0337(3) 0.21286(17) 0.0585(10) Uani . . 1.000
C C1 0.2674(3) 0.8546(3) 0.4138(2) 0.0494(11) Uani . . 1.000
C C2 0.2519(3) 0.8751(3) 0.3308(2) 0.0472(11) Uani . . 1.000
C C3 0.1102(3) 0.8184(3) 0.29786(19) 0.0455(11) Uani . . 1.000
C C4 0.0382(3) 0.8115(3) 0.2255(2) 0.0552(12) Uani . . 1.000
C C5 -0.1000(3) 0.7532(3) 0.2146(2) 0.0606(14) Uani . . 1.000
C C6 -0.1641(3) 0.7044(3) 0.2728(2) 0.0646(14) Uani . . 1.000
C C7 -0.0922(3) 0.7113(3) 0.3450(2) 0.0587(14) Uani . . 1.000
C C8 0.0459(3) 0.7697(3) 0.35726(19) 0.0457(11) Uani . . 1.000
C C9 0.5704(3) 1.0342(3) 0.2870(2) 0.0504(11) Uani . . 1.000
C C10 0.5856(3) 1.0824(3) 0.1519(2) 0.0552(12) Uani . . 1.000
C C11 0.5210(4) 1.1454(3) 0.1090(2) 0.0644(14) Uani . . 1.000
C C12 0.5790(5) 1.1884(4) 0.0471(3) 0.0876(19) Uani . . 1.000
C C13 0.6963(5) 1.1717(5) 0.0280(3) 0.0936(19) Uani . . 1.000
C C14 0.7571(4) 1.1069(4) 0.0704(2) 0.0796(16) Uani . . 1.000
C C15 0.7029(3) 1.0613(4) 0.1325(2) 0.0666(14) Uani . . 1.000
C C16 0.3887(4) 1.1624(4) 0.1257(2) 0.0859(17) Uani . . 1.000
C C17 -0.1989(6) 0.6580(7) 0.0794(4) 0.107(3) Uani . . 1.000
Cl Cl2 0.91864(10) 0.86095(10) 0.77449(6) 0.0815(4) Uani . . 1.000
S S2 0.40866(10) 0.58900(11) 0.67685(6) 0.0801(4) Uani . . 1.000
F F4 0.4264(4) 0.5047(4) 0.1554(2) 0.1422(17) Uani . . 1.000
F F5 0.4754(3) 0.7019(3) 0.2115(2) 0.1348(14) Uani . . 1.000
F F6 0.4451(3) 0.6393(4) 0.08329(19) 0.1460(16) Uani . . 1.000
O O3 0.0157(2) 0.3691(2) 0.47803(14) 0.0558(8) Uani . . 1.000
O O4 0.2739(4) 0.5967(4) 0.1420(2) 0.1177(16) Uani . . 1.000
N N5 -0.0455(3) 0.3792(3) 0.34712(17) 0.0574(10) Uani . . 1.000
N N6 0.2839(2) 0.5485(2) 0.45305(15) 0.0460(9) Uani . . 1.000
N N7 0.2893(2) 0.5392(2) 0.52977(15) 0.0482(9) Uani . . 1.000
N N8 0.5052(2) 0.6698(3) 0.54981(16) 0.0540(9) Uani . . 1.000
C C18 0.0396(3) 0.4055(3) 0.4167(2) 0.0470(11) Uani . . 1.000
C C19 0.1729(3) 0.4892(3) 0.40341(18) 0.0431(10) Uani . . 1.000
C C20 0.1555(3) 0.4956(3) 0.32001(19) 0.0477(11) Uani . . 1.000
C C21 0.2453(3) 0.5523(3) 0.2743(2) 0.0610(12) Uani . . 1.000
C C22 0.1959(4) 0.5391(4) 0.1956(2) 0.0720(16) Uani . . 1.000
C C23 0.0625(5) 0.4747(4) 0.1631(2) 0.0767(16) Uani . . 1.000
C C24 -0.0288(4) 0.4190(4) 0.2091(2) 0.0694(12) Uani . . 1.000
C C25 0.0206(3) 0.4288(3) 0.2880(2) 0.0530(11) Uani . . 1.000
C C26 0.4070(3) 0.6034(3) 0.58372(18) 0.0458(10) Uani . . 1.000
C C27 0.6420(3) 0.7470(3) 0.5784(2) 0.0466(10) Uani . . 1.000
C C28 0.7111(3) 0.8068(3) 0.5231(2) 0.0475(11) Uani . . 1.000
C C29 0.8460(3) 0.8802(3) 0.5489(3) 0.0613(14) Uani . . 1.000
C C30 0.9113(3) 0.8970(3) 0.6241(3) 0.0653(14) Uani . . 1.000
C C31 0.8411(3) 0.8388(3) 0.6771(2) 0.0588(14) Uani . . 1.000
C C32 0.7060(3) 0.7626(3) 0.6551(2) 0.0545(11) Uani . . 1.000
C C33 0.6436(3) 0.7917(3) 0.4397(2) 0.0634(14) Uani . . 1.000
C C34 0.3975(7) 0.6097(6) 0.1467(3) 0.104(2) Uani . . 1.000
H H1 0.12071 0.76958 0.46871 0.0597 Uiso . . 1.000
H H3 0.49461 0.98045 0.37892 0.0626 Uiso . . 1.000
H H4 0.08074 0.84453 0.18566 0.0664 Uiso . . 1.000
H H4A 0.43479 0.99779 0.20002 0.0702 Uiso . . 1.000
H H6 -0.25734 0.66626 0.26341 0.0777 Uiso . . 1.000
H H7 -0.13535 0.67770 0.38442 0.0699 Uiso . . 1.000
H H12 0.53705 1.23023 0.01730 0.1050 Uiso . . 1.000
H H13 0.73471 1.20383 -0.01326 0.1123 Uiso . . 1.000
H H15 0.74409 1.01713 0.16095 0.0798 Uiso . . 1.000
H H16A 0.36321 1.21142 0.09122 0.1291 Uiso . . 1.000
H H16B 0.39812 1.20921 0.18129 0.1291 Uiso . . 1.000
H H16C 0.32068 1.07722 0.11524 0.1291 Uiso . . 1.000
H H5 -0.13038 0.33675 0.34011 0.0688 Uiso . . 1.000
H H7A 0.21924 0.49298 0.54511 0.0579 Uiso . . 1.000
H H8 0.47995 0.66451 0.49991 0.0648 Uiso . . 1.000
H H21 0.33551 0.59747 0.29581 0.0737 Uiso . . 1.000
H H23 0.03314 0.46849 0.10931 0.0919 Uiso . . 1.000
H H24 -0.11948 0.37683 0.18770 0.0829 Uiso . . 1.000
H H29 0.89418 0.91994 0.51308 0.0734 Uiso . . 1.000
H H30 1.00208 0.94708 0.63931 0.0786 Uiso . . 1.000
H H32 0.65949 0.72279 0.69143 0.0653 Uiso . . 1.000
H H33A 0.70436 0.84749 0.41352 0.0949 Uiso . . 1.000
H H33B 0.61878 0.70148 0.40892 0.0949 Uiso . . 1.000
H H33C 0.56448 0.81664 0.44308 0.0949 Uiso . . 1.000

loop_
_atom_type_symbol
_atom_type_description
_atom_type_scat_dispersion_real
_atom_type_scat_dispersion_imag
_atom_type_scat_source
C C 0.0033 0.0016 'International Tables Vol C Tables 4.2.6.8 and 6.1.1.4'
H H 0.0000 0.0000 'International Tables Vol C Tables 4.2.6.8 and 6.1.1.4'
N N 0.0061 0.0033 'International Tables Vol C Tables 4.2.6.8 and 6.1.1.4'
O O 0.0106 0.0060 'International Tables Vol C Tables 4.2.6.8 and 6.1.1.4'
F F 0.0171 0.0103 'International Tables Vol C Tables 4.2.6.8 and 6.1.1.4'
S S 0.1246 0.1234 'International Tables Vol C Tables 4.2.6.8 and 6.1.1.4'
Cl Cl 0.1484 0.1585 'International Tables Vol C Tables 4.2.6.8 and 6.1.1.4'

loop_
_geom_angle_atom_site_label_1
_geom_angle_atom_site_label_2
_geom_angle_atom_site_label_3
_geom_angle_site_symmetry_1
_geom_angle_site_symmetry_2
_geom_angle_site_symmetry_3
_geom_angle
_geom_angle_publ_flag
C5 O2 C17 . . . 117.6(4) no
C22 O4 C34 . . . 120.9(4) no
C1 N1 C8 . . . 111.3(3) no
N3 N2 C2 . . . 119.8(3) no
N2 N3 C9 . . . 118.9(3) no
C9 N4 C10 . . . 130.8(3) no
C1 N1 H1 . . . 124.00 no
C8 N1 H1 . . . 124.00 no
N2 N3 H3 . . . 121.00 no
C9 N3 H3 . . . 121.00 no
C9 N4 H4A . . . 115.00 no
C10 N4 H4A . . . 115.00 no
C18 N5 C25 . . . 112.1(3) no
N7 N6 C19 . . . 119.3(2) no
N6 N7 C26 . . . 119.9(2) no
C26 N8 C27 . . . 133.7(3) no
C25 N5 H5 . . . 124.00 no
C18 N5 H5 . . . 124.00 no
C26 N7 H7A . . . 120.00 no
N6 N7 H7A . . . 120.00 no
C27 N8 H8 . . . 113.00 no
C26 N8 H8 . . . 113.00 no
O1 C1 C2 . . . 127.0(3) no
N1 C1 C2 . . . 105.4(3) no
O1 C1 N1 . . . 127.6(3) no
N2 C2 C1 . . . 128.5(3) no
N2 C2 C3 . . . 124.6(3) no
C1 C2 C3 . . . 106.9(3) no
C2 C3 C4 . . . 132.3(3) no
C4 C3 C8 . . . 121.1(3) no
C2 C3 C8 . . . 106.6(3) no
C3 C4 C5 . . . 117.1(3) no
C4 C5 C6 . . . 122.1(3) no
O2 C5 C6 . . . 118.8(3) no
O2 C5 C4 . . . 118.8(3) no
C5 C6 C7 . . . 120.7(3) no
C6 C7 C8 . . . 118.1(3) no
N1 C8 C3 . . . 109.9(3) no
C3 C8 C7 . . . 120.9(3) no
N1 C8 C7 . . . 129.3(3) no
N3 C9 N4 . . . 113.4(3) no
S1 C9 N4 . . . 128.0(3) no
S1 C9 N3 . . . 118.7(2) no
N4 C10 C15 . . . 121.9(3) no
C11 C10 C15 . . . 121.6(3) no
N4 C10 C11 . . . 116.4(3) no
C10 C11 C12 . . . 117.5(4) no
C10 C11 C16 . . . 122.6(3) no
C12 C11 C16 . . . 119.8(4) no
C11 C12 C13 . . . 122.1(5) no
C12 C13 C14 . . . 119.3(5) no
Cl1 C14 C15 . . . 119.8(3) no
C13 C14 C15 . . . 120.9(4) no
Cl1 C14 C13 . . . 119.3(3) no
C10 C15 C14 . . . 118.6(4) no
F2 C17 O2 . . . 109.5(6) no
F3 C17 O2 . . . 113.4(6) no
F2 C17 F3 . . . 108.2(5) no
F1 C17 F3 . . . 104.7(6) no
F1 C17 O2 . . . 112.9(5) no
F1 C17 F2 . . . 107.9(5) no
C3 C4 H4 . . . 121.00 no
C5 C4 H4 . . . 121.00 no
C5 C6 H6 . . . 120.00 no
C7 C6 H6 . . . 120.00 no
C6 C7 H7 . . . 121.00 no
C8 C7 H7 . . . 121.00 no
C13 C12 H12 . . . 119.00 no
C11 C12 H12 . . . 119.00 no
C14 C13 H13 . . . 120.00 no
C12 C13 H13 . . . 120.00 no
C10 C15 H15 . . . 121.00 no
C14 C15 H15 . . . 121.00 no
C11 C16 H16A . . . 110.00 no
H16A C16 H16C . . . 109.00 no
H16B C16 H16C . . . 109.00 no
H16A C16 H16B . . . 110.00 no
C11 C16 H16B . . . 109.00 no
C11 C16 H16C . . . 109.00 no
O3 C18 N5 . . . 128.5(3) no
O3 C18 C19 . . . 126.3(3) no
N5 C18 C19 . . . 105.2(3) no
N6 C19 C18 . . . 129.8(3) no
N6 C19 C20 . . . 123.7(3) no
C18 C19 C20 . . . 106.5(3) no
C19 C20 C25 . . . 106.9(3) no
C19 C20 C21 . . . 131.6(3) no
C21 C20 C25 . . . 121.6(3) no
C20 C21 C22 . . . 116.9(3) no
O4 C22 C21 . . . 123.7(4) no
C21 C22 C23 . . . 122.3(4) no
O4 C22 C23 . . . 113.8(3) no
C22 C23 C24 . . . 121.0(3) no
C23 C24 C25 . . . 117.1(4) no
N5 C25 C24 . . . 129.9(3) no
N5 C25 C20 . . . 109.1(3) no
C20 C25 C24 . . . 121.0(3) no
S2 C26 N8 . . . 129.8(3) no
S2 C26 N7 . . . 118.1(2) no
N7 C26 N8 . . . 112.1(3) no
C28 C27 C32 . . . 121.1(3) no
N8 C27 C28 . . . 115.8(3) no
N8 C27 C32 . . . 123.1(3) no
C27 C28 C33 . . . 122.1(3) no
C29 C28 C33 . . . 121.0(3) no
C27 C28 C29 . . . 116.9(3) no
C28 C29 C30 . . . 123.1(4) no
C29 C30 C31 . . . 118.8(3) no
C30 C31 C32 . . . 121.3(3) no
Cl2 C31 C32 . . . 118.2(3) no
Cl2 C31 C30 . . . 120.5(3) no
C27 C32 C31 . . . 118.8(3) no
F6 C34 O4 . . . 111.7(5) no
F4 C34 F5 . . . 101.4(5) no
F4 C34 F6 . . . 107.2(5) no
F4 C34 O4 . . . 114.5(6) no
F5 C34 F6 . . . 107.1(5) no
F5 C34 O4 . . . 114.1(5) no
C20 C21 H21 . . . 122.00 no
C22 C21 H21 . . . 121.00 no
C22 C23 H23 . . . 119.00 no
C24 C23 H23 . . . 120.00 no
C23 C24 H24 . . . 121.00 no
C25 C24 H24 . . . 122.00 no
C28 C29 H29 . . . 118.00 no
C30 C29 H29 . . . 118.00 no
C29 C30 H30 . . . 121.00 no
C31 C30 H30 . . . 121.00 no
C27 C32 H32 . . . 121.00 no
C31 C32 H32 . . . 121.00 no
C28 C33 H33A . . . 109.00 no
C28 C33 H33B . . . 110.00 no
C28 C33 H33C . . . 110.00 no
H33A C33 H33B . . . 109.00 no
H33A C33 H33C . . . 109.00 no
H33B C33 H33C . . . 109.00 no

loop_
_geom_bond_atom_site_label_1
_geom_bond_atom_site_label_2
_geom_bond_site_symmetry_1
_geom_bond_site_symmetry_2
_geom_bond_distance
_geom_bond_publ_flag
Cl1 C14 . . 1.719(5) no
Cl2 C31 . . 1.732(3) no
S1 C9 . . 1.656(3) no
S2 C26 . . 1.641(3) no
F1 C17 . . 1.296(8) no
F2 C17 . . 1.304(7) no
F3 C17 . . 1.311(8) no
F4 C34 . . 1.320(8) no
F5 C34 . . 1.335(7) no
F6 C34 . . 1.302(7) no
O1 C1 . . 1.218(4) no
O2 C5 . . 1.416(5) no
O2 C17 . . 1.307(8) no
O3 C18 . . 1.227(4) no
O4 C22 . . 1.413(6) no
O4 C34 . . 1.265(9) no
N1 C8 . . 1.396(4) no
N1 C1 . . 1.363(4) no
N2 N3 . . 1.347(4) no
N2 C2 . . 1.287(4) no
N3 C9 . . 1.373(4) no
N4 C9 . . 1.335(4) no
N4 C10 . . 1.414(4) no
N1 H1 . . 0.8600 no
N3 H3 . . 0.8600 no
N4 H4A . . 0.8600 no
N5 C25 . . 1.397(5) no
N5 C18 . . 1.353(4) no
N6 C19 . . 1.284(4) no
N6 N7 . . 1.342(3) no
N7 C26 . . 1.374(4) no
N8 C27 . . 1.415(4) no
N8 C26 . . 1.334(4) no
N5 H5 . . 0.8600 no
N7 H7A . . 0.8600 no
N8 H8 . . 0.8600 no
C1 C2 . . 1.496(5) no
C2 C3 . . 1.445(5) no
C3 C8 . . 1.388(5) no
C3 C4 . . 1.377(5) no
C4 C5 . . 1.383(5) no
C5 C6 . . 1.370(5) no
C6 C7 . . 1.374(5) no
C7 C8 . . 1.381(5) no
C10 C15 . . 1.384(5) no
C10 C11 . . 1.388(5) no
C11 C12 . . 1.373(6) no
C11 C16 . . 1.510(6) no
C12 C13 . . 1.365(8) no
C13 C14 . . 1.375(7) no
C14 C15 . . 1.372(5) no
C4 H4 . . 0.9300 no
C6 H6 . . 0.9300 no
C7 H7 . . 0.9300 no
C12 H12 . . 0.9300 no
C13 H13 . . 0.9300 no
C15 H15 . . 0.9300 no
C16 H16A . . 0.9600 no
C16 H16C . . 0.9600 no
C16 H16B . . 0.9600 no
C18 C19 . . 1.498(5) no
C19 C20 . . 1.449(4) no
C20 C21 . . 1.374(5) no
C20 C25 . . 1.389(5) no
C21 C22 . . 1.367(5) no
C22 C23 . . 1.374(7) no
C23 C24 . . 1.384(6) no
C24 C25 . . 1.380(5) no
C27 C28 . . 1.404(5) no
C27 C32 . . 1.380(5) no
C28 C33 . . 1.497(5) no
C28 C29 . . 1.385(5) no
C29 C30 . . 1.359(7) no
C30 C31 . . 1.369(5) no
C31 C32 . . 1.388(5) no
C21 H21 . . 0.9300 no
C23 H23 . . 0.9300 no
C24 H24 . . 0.9300 no
C29 H29 . . 0.9300 no
C30 H30 . . 0.9300 no
C32 H32 . . 0.9300 no
C33 H33A . . 0.9600 no
C33 H33B . . 0.9600 no
C33 H33C . . 0.9600 no

loop_
_geom_contact_atom_site_label_1
_geom_contact_atom_site_label_2
_geom_contact_distance
_geom_contact_site_symmetry_1
_geom_contact_site_symmetry_2
_geom_contact_publ_flag
Cl1 Cl1 3.369(2) . 2_775 no
Cl1 Cl2 3.3384(17) . 2_776 no
Cl2 C25 3.409(3) . 2_666 no
Cl2 C4 3.499(3) . 2_676 no
Cl2 Cl1 3.3384(17) . 2_776 no
S1 N5 3.287(3) . 1_665 no
S1 C15 3.325(3) . . no
S2 C32 3.245(4) . . no
S1 H15 2.8700 . . no
S1 H30 3.0000 . 2_776 no
S1 H5 2.6400 . 1_665 no
S2 H33B 3.1300 . 2_666 no
S2 H32 2.5700 . . no
S2 H16B 3.0100 . 2_676 no
F1 C6 3.142(5) . . no
F3 C4 3.030(5) . . no
F4 C21 2.984(5) . . no
F5 C21 2.930(5) . . no
F6 C12 3.284(6) . 2_675 no
F2 H16A 2.7800 . 2_575 no
F3 H4 2.7800 . . no
F4 H21 2.7700 . . no
F5 H21 2.3800 . . no
F6 H12 2.4700 . 2_675 no
O1 C33 3.355(4) . . no
O1 N3 2.841(3) . . no
O1 N2 3.030(4) . . no
O1 O1 3.043(3) . 2_676 no
O3 N6 3.049(3) . . no
O3 N1 2.937(3) . 2_566 no
O3 N7 2.863(3) . . no
O3 O3 2.945(3) . 2_566 no
O3 C18 2.976(4) . 2_566 no
O3 C30 3.406(4) . 2_666 no
O1 H3 2.2100 . . no
O1 H33C 2.4000 . . no
O1 H3 2.8400 . 2_676 no
O3 H7A 2.2200 . . no
O3 H7 2.8100 . 2_566 no
O3 H1 2.1800 . 2_566 no
N1 O3 2.937(3) . 2_566 no
N1 C20 3.424(4) . . no
N1 C19 3.405(4) . . no
N2 N4 2.553(4) . . no
N2 O1 3.030(4) . . no
N3 O1 2.841(3) . . no
N4 N2 2.553(4) . . no
N5 S1 3.287(3) . 1_445 no
N6 N8 2.546(3) . . no
N6 O3 3.049(3) . . no
N7 O3 2.863(3) . . no
N8 N6 2.546(3) . . no
N2 H4A 2.0900 . . no
N4 H16B 2.7600 . . no
N4 H16C 2.8100 . . no
N6 H21 2.9300 . . no
N6 H8 2.0600 . . no
N8 H33B 2.8300 . . no
N8 H33C 2.7000 . . no
C1 C21 3.575(5) . . no
C1 C29 3.441(5) . 2_676 no
C1 C28 3.578(5) . 2_676 no
C2 C21 3.452(5) . . no
C2 C30 3.451(5) . 2_676 no
C2 C29 3.494(5) . 2_676 no
C3 C22 3.600(5) . . no
C3 C21 3.599(5) . . no
C3 C31 3.576(5) . 2_676 no
C3 C30 3.211(5) . 2_676 no
C4 F3 3.030(5) . . no
C4 C30 3.509(5) . 2_676 no
C4 Cl2 3.499(3) . 2_676 no
C6 F1 3.142(5) . . no
C7 C33 3.588(5) . 1_455 no
C8 C30 3.500(5) . 2_676 no
C8 C20 3.507(5) . . no
C8 C25 3.600(5) . . no
C12 F6 3.284(6) . 2_675 no
C15 S1 3.325(3) . . no
C18 C31 3.454(5) . 2_666 no
C18 C30 3.459(5) . 2_666 no
C18 O3 2.976(4) . 2_566 no
C18 C18 3.471(5) . 2_566 no
C19 C31 3.525(5) . 2_666 no
C19 C32 3.393(5) . 2_666 no
C19 N1 3.405(4) . . no
C20 C8 3.507(5) . . no
C20 N1 3.424(4) . . no
C21 F4 2.984(5) . . no
C21 C3 3.599(5) . . no
C21 C2 3.452(5) . . no
C21 F5 2.930(5) . . no
C21 C1 3.575(5) . . no
C22 C3 3.600(5) . . no
C25 Cl2 3.409(3) . 2_666 no
C25 C8 3.600(5) . . no
C28 C1 3.578(5) . 2_676 no
C29 C2 3.494(5) . 2_676 no
C29 C1 3.441(5) . 2_676 no
C30 O3 3.406(4) . 2_666 no
C30 C2 3.451(5) . 2_676 no
C30 C4 3.509(5) . 2_676 no
C30 C18 3.459(5) . 2_666 no
C30 C8 3.500(5) . 2_676 no
C30 C3 3.211(5) . 2_676 no
C31 C3 3.576(5) . 2_676 no
C31 C19 3.525(5) . 2_666 no
C31 C18 3.454(5) . 2_666 no
C32 C19 3.393(5) . 2_666 no
C32 S2 3.245(4) . . no
C33 O1 3.355(4) . . no
C33 C7 3.588(5) . 1_655 no
C1 H3 2.5800 . . no
C9 H15 2.9600 . . no
C14 H24 3.0200 . 1_665 no
C16 H4A 2.5700 . . no
C18 H7A 2.5800 . . no
C26 H32 2.8700 . . no
C32 H16B 3.0900 . 2_676 no
C33 H7 3.1000 . 1_655 no
C33 H8 2.3400 . . no
C34 H21 2.7200 . . no
H1 O3 2.1800 . 2_566 no
H3 H33C 2.5700 . . no
H3 C1 2.5800 . . no
H3 O1 2.2100 . . no
H3 O1 2.8400 . 2_676 no
H4 F3 2.7800 . . no
H4A N2 2.0900 . . no
H4A C16 2.5700 . . no
H4A H16B 2.5600 . . no
H4A H16C 2.3000 . . no
H5 S1 2.6400 . 1_445 no
H7 C33 3.1000 . 1_455 no
H7 O3 2.8100 . 2_566 no
H7 H7A 2.4400 . 2_566 no
H7A H7 2.4400 . 2_566 no
H7A O3 2.2200 . . no
H7A C18 2.5800 . . no
H8 N6 2.0600 . . no
H8 H33C 2.1300 . . no
H8 C33 2.3400 . . no
H8 H33B 2.2500 . . no
H12 H16A 2.3000 . . no
H12 F6 2.4700 . 2_675 no
H15 S1 2.8700 . . no
H15 C9 2.9600 . . no
H16A H12 2.3000 . . no
H16A F2 2.7800 . 2_575 no
H16B N4 2.7600 . . no
H16B H4A 2.5600 . . no
H16B S2 3.0100 . 2_676 no
H16B C32 3.0900 . 2_676 no
H16B H32 2.3400 . 2_676 no
H16C N4 2.8100 . . no
H16C H4A 2.3000 . . no
H21 F4 2.7700 . . no
H21 F5 2.3800 . . no
H21 N6 2.9300 . . no
H21 C34 2.7200 . . no
H24 C14 3.0200 . 1_445 no
H29 H33A 2.3300 . . no
H29 H29 2.5400 . 2_776 no
H30 S1 3.0000 . 2_776 no
H32 S2 2.5700 . . no
H32 C26 2.8700 . . no
H32 H16B 2.3400 . 2_676 no
H33A H29 2.3300 . . no
H33B N8 2.8300 . . no
H33B H8 2.2500 . . no
H33B S2 3.1300 . 2_666 no
H33C O1 2.4000 . . no
H33C N8 2.7000 . . no
H33C H3 2.5700 . . no
H33C H8 2.1300 . . no

loop_
_geom_hbond_atom_site_label_D
_geom_hbond_atom_site_label_H
_geom_hbond_atom_site_label_A
_geom_hbond_site_symmetry_A
_geom_hbond_distance_DH
_geom_hbond_distance_HA
_geom_hbond_distance_DA
_geom_hbond_angle_DHA
_geom_hbond_publ_flag
N1 H1 O3 2_566 0.8600 2.1800 2.937(3) 147.00 yes
N3 H3 O1 . 0.8600 2.2100 2.841(3) 131.00 yes
N4 H4A N2 . 0.8600 2.0900 2.553(4) 113.00 yes
N5 H5 S1 1_445 0.8600 2.6400 3.287(3) 133.00 yes
N7 H7A O3 . 0.8600 2.2200 2.863(3) 132.00 yes
N8 H8 N6 . 0.8600 2.0600 2.546(3) 115.00 yes
C12 H12 F6 2_675 0.9300 2.4700 3.284(6) 147.00 yes
C15 H15 S1 . 0.9300 2.8700 3.325(3) 111.00 yes
C21 H21 F5 . 0.9300 2.3800 2.930(5) 118.00 yes
C32 H32 S2 . 0.9300 2.5700 3.245(4) 130.00 yes
C33 H33C O1 . 0.9600 2.4000 3.355(4) 176.00 yes

loop_
_geom_torsion_atom_site_label_1
_geom_torsion_atom_site_label_2
_geom_torsion_atom_site_label_3
_geom_torsion_atom_site_label_4
_geom_torsion_site_symmetry_1
_geom_torsion_site_symmetry_2
_geom_torsion_site_symmetry_3
_geom_torsion_site_symmetry_4
_geom_torsion
_geom_torsion_publ_flag
C17 O2 C5 C4 . . . . 87.7(5) no
C17 O2 C5 C6 . . . . -97.9(5) no
C5 O2 C17 F1 . . . . 59.2(7) no
C5 O2 C17 F2 . . . . 179.4(4) no
C5 O2 C17 F3 . . . . -59.7(7) no
C22 O4 C34 F4 . . . . 44.9(6) no
C34 O4 C22 C21 . . . . 33.5(7) no
C34 O4 C22 C23 . . . . -150.4(5) no
C22 O4 C34 F5 . . . . -71.3(7) no
C22 O4 C34 F6 . . . . 167.1(4) no
C8 N1 C1 O1 . . . . -177.9(3) no
C8 N1 C1 C2 . . . . 0.7(3) no
C1 N1 C8 C3 . . . . -0.2(4) no
C1 N1 C8 C7 . . . . -179.1(3) no
N3 N2 C2 C3 . . . . 179.6(3) no
N3 N2 C2 C1 . . . . -1.0(5) no
C2 N2 N3 C9 . . . . 176.7(3) no
N2 N3 C9 N4 . . . . 2.9(4) no
N2 N3 C9 S1 . . . . -176.7(2) no
C10 N4 C9 N3 . . . . 177.6(3) no
C9 N4 C10 C11 . . . . -139.6(4) no
C10 N4 C9 S1 . . . . -2.8(6) no
C9 N4 C10 C15 . . . . 44.3(6) no
C25 N5 C18 O3 . . . . -175.1(3) no
C25 N5 C18 C19 . . . . 4.4(4) no
C18 N5 C25 C20 . . . . -2.2(4) no
C18 N5 C25 C24 . . . . 177.6(4) no
C19 N6 N7 C26 . . . . -179.3(3) no
N7 N6 C19 C20 . . . . 178.4(3) no
N7 N6 C19 C18 . . . . -0.3(5) no
N6 N7 C26 N8 . . . . -0.1(4) no
N6 N7 C26 S2 . . . . -180.0(2) no
C27 N8 C26 S2 . . . . 1.5(6) no
C27 N8 C26 N7 . . . . -178.3(3) no
C26 N8 C27 C28 . . . . -176.9(3) no
C26 N8 C27 C32 . . . . 3.9(6) no
O1 C1 C2 N2 . . . . -1.8(6) no
O1 C1 C2 C3 . . . . 177.7(3) no
N1 C1 C2 N2 . . . . 179.6(3) no
N1 C1 C2 C3 . . . . -1.0(3) no
C1 C2 C3 C4 . . . . 178.2(4) no
C1 C2 C3 C8 . . . . 0.9(4) no
N2 C2 C3 C8 . . . . -179.6(3) no
N2 C2 C3 C4 . . . . -2.3(6) no
C2 C3 C8 N1 . . . . -0.5(4) no
C2 C3 C4 C5 . . . . -177.6(3) no
C8 C3 C4 C5 . . . . -0.5(5) no
C4 C3 C8 C7 . . . . 0.9(5) no
C2 C3 C8 C7 . . . . 178.6(3) no
C4 C3 C8 N1 . . . . -178.2(3) no
C3 C4 C5 O2 . . . . 174.5(3) no
C3 C4 C5 C6 . . . . 0.3(5) no
C4 C5 C6 C7 . . . . -0.3(5) no
O2 C5 C6 C7 . . . . -174.6(3) no
C5 C6 C7 C8 . . . . 0.5(5) no
C6 C7 C8 N1 . . . . 178.0(3) no
C6 C7 C8 C3 . . . . -0.8(5) no
C15 C10 C11 C12 . . . . -1.1(5) no
N4 C10 C11 C16 . . . . 0.2(5) no
C11 C10 C15 C14 . . . . 1.5(5) no
C15 C10 C11 C16 . . . . 176.3(3) no
N4 C10 C15 C14 . . . . 177.4(3) no
N4 C10 C11 C12 . . . . -177.2(3) no
C10 C11 C12 C13 . . . . -0.5(6) no
C16 C11 C12 C13 . . . . -178.0(4) no
C11 C12 C13 C14 . . . . 1.7(7) no
C12 C13 C14 Cl1 . . . . 177.5(4) no
C12 C13 C14 C15 . . . . -1.3(7) no
Cl1 C14 C15 C10 . . . . -179.1(3) no
C13 C14 C15 C10 . . . . -0.3(6) no
O3 C18 C19 N6 . . . . -6.6(6) no
O3 C18 C19 C20 . . . . 174.5(3) no
N5 C18 C19 N6 . . . . 173.9(3) no
N5 C18 C19 C20 . . . . -5.0(4) no
N6 C19 C20 C21 . . . . 5.1(6) no
N6 C19 C20 C25 . . . . -175.2(3) no
C18 C19 C20 C21 . . . . -176.0(3) no
C18 C19 C20 C25 . . . . 3.7(4) no
C19 C20 C21 C22 . . . . 179.2(4) no
C25 C20 C21 C22 . . . . -0.5(5) no
C19 C20 C25 N5 . . . . -1.2(4) no
C19 C20 C25 C24 . . . . 179.0(3) no
C21 C20 C25 N5 . . . . 178.6(3) no
C21 C20 C25 C24 . . . . -1.2(5) no
C20 C21 C22 O4 . . . . 177.0(4) no
C20 C21 C22 C23 . . . . 1.2(6) no
O4 C22 C23 C24 . . . . -176.6(4) no
C21 C22 C23 C24 . . . . -0.4(7) no
C22 C23 C24 C25 . . . . -1.3(6) no
C23 C24 C25 N5 . . . . -177.7(4) no
C23 C24 C25 C20 . . . . 2.0(6) no
N8 C27 C28 C29 . . . . -178.4(3) no
N8 C27 C28 C33 . . . . 1.0(5) no
C32 C27 C28 C29 . . . . 0.8(5) no
C32 C27 C28 C33 . . . . -179.8(3) no
N8 C27 C32 C31 . . . . 179.1(3) no
C28 C27 C32 C31 . . . . -0.1(5) no
C27 C28 C29 C30 . . . . -0.8(5) no
C33 C28 C29 C30 . . . . 179.8(3) no
C28 C29 C30 C31 . . . . 0.1(6) no
C29 C30 C31 Cl2 . . . . -178.3(3) no
C29 C30 C31 C32 . . . . 0.7(5) no
Cl2 C31 C32 C27 . . . . 178.3(3) no
C30 C31 C32 C27 . . . . -0.6(5) no
